data_9006152
loop_
_publ_author_name
'Finger, L. W.'
'Hazen, R. M.'
'Zhang, J.'
'Ko, J.'
'Navrotsky, A.'

_publ_section_title
;
 The effect of Fe on the crystal structure of wadsleyite
 beta-(Mg1-xFex)2SiO4, 0.00<=x<=0.40
 Sample: Fe00
;
_journal_name_full 'Physics and Chemistry of Minerals'
_journal_page_first 361
_journal_page_last 368
_journal_volume 19
_journal_year 1993
_chemical_formula_sum 'Mg2 O4 Si'
_chemical_name_mineral Wadsleyite
_space_group_IT_number 74
_symmetry_space_group_name_Hall '-I 2b 2'
_symmetry_space_group_name_H-M 'I m m a'
_cell_angle_alpha 90
_cell_angle_beta 90
_cell_angle_gamma 90
_cell_length_a 5.6921
_cell_length_b 11.460
_cell_length_c 8.253
_cell_formula_units_Z 8
_cell_volume 538.355
_database_code_amcsd 0007734
_exptl_crystal_density_diffrn 3.472
_cod_original_formula_sum 'Mg2 Si O4'
_cod_database_code 9006152

loop_
_space_group_symop_operation_xyz
x,y,z
1/2+x,1/2+y,1/2+z
x,1/2-y,z
1/2+x,-y,1/2+z
-x,1/2+y,-z
1/2-x,+y,1/2-z
-x,y,z
1/2-x,1/2+y,1/2+z
x,-y,-z
1/2+x,1/2-y,1/2-z
x,1/2+y,-z
1/2+x,+y,1/2-z
-x,1/2-y,z
1/2-x,-y,1/2+z
-x,-y,-z
1/2-x,1/2-y,1/2-z

loop_
_atom_site_label
_atom_site_fract_x
_atom_site_fract_y
_atom_site_fract_z
_atom_site_U_iso_or_equiv
MgM1 0.00000 0.00000 0.00000 0.00595
MgM2 0.00000 0.25000 0.97013 0.00469
MgM3 0.25000 0.12636 0.25000 0.00697
Si 0.00000 0.12008 0.61659 0.00342
O1 0.00000 0.25000 0.21870 0.00519
O2 0.00000 0.25000 0.71680 0.00494
O3 0.00000 0.98946 0.25562 0.00532
O4 0.26080 0.12286 0.99291 0.00507

loop_
_cod_related_entry_id
_cod_related_entry_database
_cod_related_entry_code
1 AMCSD 0007734
